data_7016795
loop_
_publ_author_name
'Jamali, Sirous'
'Mili\'c, Dalibor'
'Kia, Reza'
'Mazloomi, Zahra'
'Abdolahi, Hallimeh'

_publ_section_title
;
 Organoplatinum(ii) complexes containing chelating or bridging
 bis(N-heterocyclic carbene) ligands: formation of a platinum(ii)
 carbonate complex by aerial CO(2) fixation.
;
_journal_issue 37
_journal_name_full 'Dalton transactions (Cambridge, England : 2003)'
_journal_page_first 9362
_journal_page_last 9365
_journal_paper_doi 10.1039/c1dt10736d
_journal_volume 40
_journal_year 2011
_chemical_formula_moiety 'C16 H24 N4 O3 Pt, 3(H2 O)'
_chemical_formula_sum 'C16 H30 N4 O6 Pt'
_chemical_formula_weight 569.53
_chemical_name_systematic
;
?
;
_space_group_IT_number 14
_symmetry_cell_setting monoclinic
_symmetry_Int_Tables_number 14
_symmetry_space_group_name_Hall '-P 2ybc'
_symmetry_space_group_name_H-M 'P 1 21/c 1'
_atom_sites_solution_hydrogens geom
_atom_sites_solution_primary direct
_atom_sites_solution_secondary difmap
_audit_creation_method SHELXL-97
_cell_angle_alpha 90.00
_cell_angle_beta 94.015(2)
_cell_angle_gamma 90.00
_cell_formula_units_Z 4
_cell_length_a 8.8501(2)
_cell_length_b 17.2896(4)
_cell_length_c 13.1079(2)
_cell_measurement_reflns_used 6521
_cell_measurement_temperature 120(1)
_cell_measurement_theta_max 32.6391
_cell_measurement_theta_min 4.1676
_cell_volume 2000.78(7)
_computing_cell_refinement
;
CrysAlisPro, Oxford Diffraction Ltd.,
Version 1.171.33.48 (release 15-09-2009 CrysAlis171 .NET)
(compiled Sep 15 2009,11:49:04)
;
_computing_data_collection
;
CrysAlisPro, Oxford Diffraction Ltd.,
Version 1.171.33.48 (release 15-09-2009 CrysAlis171 .NET)
(compiled Sep 15 2009,11:49:04)
;
_computing_data_reduction
;
CrysAlisPro, Oxford Diffraction Ltd.,
Version 1.171.33.48 (release 15-09-2009 CrysAlis171 .NET)
(compiled Sep 15 2009,11:49:04)
;
_computing_structure_refinement 'SHELXL-97 (Sheldrick, 1997)'
_computing_structure_solution 'SHELXS-97 (Sheldrick, 1990)'
_diffrn_ambient_temperature 120(1)
_diffrn_detector_area_resol_mean 16.3426
_diffrn_measured_fraction_theta_full 0.997
_diffrn_measured_fraction_theta_max 0.892
_diffrn_measurement_device_type 'Xcalibur, Sapphire3'
_diffrn_measurement_method '\w scans'
_diffrn_radiation_collimation '0.5 mm'
_diffrn_radiation_monochromator graphite
_diffrn_radiation_source 'Enhance (Mo) X-ray Source'
_diffrn_radiation_type MoK\a
_diffrn_radiation_wavelength 0.7107
_diffrn_reflns_av_R_equivalents 0.0335
_diffrn_reflns_av_sigmaI/netI 0.0708
_diffrn_reflns_limit_h_max 12
_diffrn_reflns_limit_h_min -12
_diffrn_reflns_limit_k_max 23
_diffrn_reflns_limit_k_min -25
_diffrn_reflns_limit_l_max 19
_diffrn_reflns_limit_l_min -18
_diffrn_reflns_number 13622
_diffrn_reflns_theta_full 30.00
_diffrn_reflns_theta_max 32.70
_diffrn_reflns_theta_min 4.18
_exptl_absorpt_coefficient_mu 7.052
_exptl_absorpt_correction_T_max 0.733
_exptl_absorpt_correction_T_min 0.325
_exptl_absorpt_correction_type analytical
_exptl_absorpt_process_details
;
CrysAlisPro, Oxford Diffraction Ltd.,
Version 1.171.33.48 (release 15-09-2009 CrysAlis171 .NET)
(compiled Sep 15 2009,11:49:04)
Analytical numeric absorption correction using a multifaceted crystal
model based on expressions derived by R.C. Clark & J.S. Reid.
(Clark, R. C. & Reid, J. S. (1995). Acta Cryst. A51, 887-897)
;
_exptl_crystal_colour colorless
_exptl_crystal_density_diffrn 1.891
_exptl_crystal_density_method 'not measured'
_exptl_crystal_description plate
_exptl_crystal_F_000 1120
_exptl_crystal_size_max 0.24
_exptl_crystal_size_mid 0.16
_exptl_crystal_size_min 0.05
_refine_diff_density_max 2.316
_refine_diff_density_min -1.507
_refine_diff_density_rms 0.167
_refine_ls_extinction_method none
_refine_ls_goodness_of_fit_ref 1.004
_refine_ls_hydrogen_treatment mixed
_refine_ls_matrix_type full
_refine_ls_number_parameters 269
_refine_ls_number_reflns 6565
_refine_ls_number_restraints 15
_refine_ls_restrained_S_all 1.003
_refine_ls_R_factor_all 0.0622
_refine_ls_R_factor_gt 0.0386
_refine_ls_shift/su_max 0.001
_refine_ls_shift/su_mean 0.000
_refine_ls_structure_factor_coef Fsqd
_refine_ls_weighting_details 'calc w=1/[\s^2^(Fo^2^)+(0.0283P)^2^+0.0000P] where P=(Fo^2^+2Fc^2^)/3'
_refine_ls_weighting_scheme calc
_refine_ls_wR_factor_gt 0.0698
_refine_ls_wR_factor_ref 0.0727
_reflns_number_gt 4700
_reflns_number_total 6565
_reflns_threshold_expression >2sigma(I)
_cod_data_source_file c1dt10736d.txt
_cod_data_source_block shelxl
_cod_original_sg_symbol_H-M 'P 21/c'
_cod_database_code 7016795

loop_
_symmetry_equiv_pos_as_xyz
'x, y, z'
'-x, y+1/2, -z+1/2'
'-x, -y, -z'
'x, -y-1/2, z-1/2'

loop_
_atom_site_label
_atom_site_type_symbol
_atom_site_fract_x
_atom_site_fract_y
_atom_site_fract_z
_atom_site_U_iso_or_equiv
_atom_site_adp_type
_atom_site_occupancy
_atom_site_symmetry_multiplicity
_atom_site_calc_flag
_atom_site_refinement_flags
H11W H 0.353(4) 0.587(2) 0.092(4) 0.041(17) Uiso 1 1 d D
C10 C 0.6925(5) 0.8898(3) 0.2833(3) 0.0238(10) Uani 1 1 d .
H101 H 0.7152 0.9316 0.3336 0.029 Uiso 1 1 calc R
H102 H 0.7557 0.8443 0.3037 0.029 Uiso 1 1 calc R
C11 C 0.6513(5) 0.6314(3) 0.0686(3) 0.0270(11) Uani 1 1 d .
C21 C 0.4676(4) 0.8221(3) 0.2090(3) 0.0198(9) Uani 1 1 d .
C22 C 0.6848(4) 0.8715(3) 0.0986(3) 0.0203(9) Uani 1 1 d .
C41 C 0.2957(5) 0.8646(3) 0.3138(3) 0.0257(10) Uani 1 1 d .
H41 H 0.2022 0.8716 0.3440 0.031 Uiso 1 1 calc R
C42 C 0.7905(5) 0.9836(3) 0.0529(4) 0.0300(11) Uani 1 1 d .
H42 H 0.8298 1.0231 0.0119 0.036 Uiso 1 1 calc R
C51 C 0.4287(5) 0.8961(3) 0.3467(3) 0.0268(11) Uani 1 1 d .
H51 H 0.4479 0.9297 0.4034 0.032 Uiso 1 1 calc R
C52 C 0.7908(5) 0.9840(3) 0.1547(4) 0.0261(10) Uani 1 1 d .
H52 H 0.8284 1.0237 0.1996 0.031 Uiso 1 1 calc R
C61 C 0.1925(5) 0.7735(3) 0.1738(3) 0.0252(10) Uani 1 1 d U
C62 C 0.6987(5) 0.8937(3) -0.0944(3) 0.0258(10) Uani 1 1 d .
C71 C 0.2246(5) 0.7670(3) 0.0583(3) 0.0308(11) Uani 1 1 d .
H711 H 0.1417 0.7387 0.0214 0.046 Uiso 1 1 calc R
H712 H 0.3199 0.7392 0.0520 0.046 Uiso 1 1 calc R
H713 H 0.2322 0.8189 0.0292 0.046 Uiso 1 1 calc R
C72 C 0.5455(5) 0.8549(4) -0.1145(3) 0.0362(13) Uani 1 1 d .
H721 H 0.5233 0.8488 -0.1883 0.054 Uiso 1 1 calc R
H722 H 0.4670 0.8869 -0.0863 0.054 Uiso 1 1 calc R
H723 H 0.5474 0.8039 -0.0817 0.054 Uiso 1 1 calc R
C81 C 0.1862(6) 0.6967(3) 0.2245(4) 0.0355(12) Uani 1 1 d .
H811 H 0.1004 0.6671 0.1936 0.053 Uiso 1 1 calc R
H812 H 0.1737 0.7040 0.2976 0.053 Uiso 1 1 calc R
H813 H 0.2805 0.6685 0.2158 0.053 Uiso 1 1 calc R
C82 C 0.8267(6) 0.8391(3) -0.1193(4) 0.0376(13) Uani 1 1 d .
H821 H 0.8130 0.8235 -0.1912 0.056 Uiso 1 1 calc R
H822 H 0.8250 0.7932 -0.0755 0.056 Uiso 1 1 calc R
H823 H 0.9241 0.8657 -0.1071 0.056 Uiso 1 1 calc R
C91 C 0.0447(5) 0.8174(4) 0.1799(4) 0.0403(14) Uani 1 1 d .
H911 H -0.0382 0.7879 0.1451 0.061 Uiso 1 1 calc R
H912 H 0.0527 0.8679 0.1467 0.061 Uiso 1 1 calc R
H913 H 0.0243 0.8249 0.2518 0.061 Uiso 1 1 calc R
C92 C 0.7035(7) 0.9668(4) -0.1586(4) 0.0467(15) Uani 1 1 d .
H921 H 0.6772 0.9541 -0.2306 0.070 Uiso 1 1 calc R
H922 H 0.8056 0.9890 -0.1516 0.070 Uiso 1 1 calc R
H923 H 0.6306 1.0044 -0.1352 0.070 Uiso 1 1 calc R
N11 N 0.5322(4) 0.8693(2) 0.2808(3) 0.0215(8) Uani 1 1 d .
N12 N 0.7258(4) 0.9154(2) 0.1817(3) 0.0220(8) Uani 1 1 d .
N31 N 0.3182(4) 0.8199(2) 0.2279(3) 0.0211(8) Uani 1 1 d .
N32 N 0.7230(4) 0.9155(2) 0.0175(3) 0.0238(8) Uani 1 1 d .
O1 O 0.5372(4) 0.6521(2) 0.1227(2) 0.0251(7) Uani 1 1 d .
O2 O 0.7254(3) 0.6917(2) 0.0348(2) 0.0247(7) Uani 1 1 d .
O3 O 0.6844(4) 0.5634(2) 0.0515(3) 0.0350(8) Uani 1 1 d .
Pt1 Pt 0.595288(18) 0.768843(11) 0.113797(12) 0.01870(5) Uani 1 1 d .
O1W O 0.2821(5) 0.5509(3) 0.0864(3) 0.0490(11) Uani 1 1 d D
H12W H 0.308(6) 0.519(3) 0.038(4) 0.074 Uiso 1 1 d D
O2W O 0.9884(4) 0.6345(3) -0.0602(3) 0.0565(13) Uani 1 1 d D
H21W H 0.908(5) 0.650(3) -0.029(4) 0.085 Uiso 1 1 d D
H22W H 1.001(7) 0.5851(13) -0.042(5) 0.085 Uiso 1 1 d D
O3W O 0.9882(6) 0.5141(3) 0.1367(4) 0.0768(16) Uani 1 1 d D
H31W H 0.901(4) 0.539(4) 0.125(6) 0.115 Uiso 1 1 d D
H32W H 1.057(6) 0.541(4) 0.105(6) 0.115 Uiso 1 1 d D

loop_
_atom_site_aniso_label
_atom_site_aniso_U_11
_atom_site_aniso_U_22
_atom_site_aniso_U_33
_atom_site_aniso_U_23
_atom_site_aniso_U_13
_atom_site_aniso_U_12
C10 0.017(2) 0.027(3) 0.027(2) -0.005(2) 0.0002(17) -0.0002(18)
C11 0.030(3) 0.027(3) 0.023(2) 0.000(2) -0.0011(19) 0.003(2)
C21 0.017(2) 0.021(3) 0.022(2) -0.0003(18) 0.0008(15) 0.0010(17)
C22 0.0137(19) 0.021(3) 0.026(2) -0.0049(19) 0.0045(16) 0.0045(17)
C41 0.022(2) 0.032(3) 0.025(2) -0.003(2) 0.0078(18) -0.001(2)
C42 0.029(3) 0.022(3) 0.038(3) 0.001(2) 0.003(2) -0.003(2)
C51 0.028(2) 0.028(3) 0.025(2) -0.003(2) 0.0073(18) 0.004(2)
C52 0.023(2) 0.019(3) 0.036(3) -0.006(2) 0.0017(19) -0.0039(19)
C61 0.0152(19) 0.035(3) 0.026(2) -0.009(2) 0.0052(16) 0.011(2)
C62 0.027(2) 0.031(3) 0.020(2) 0.0015(19) 0.0037(18) 0.003(2)
C71 0.027(2) 0.039(3) 0.026(2) -0.003(2) -0.0003(18) -0.002(2)
C72 0.033(3) 0.055(4) 0.021(2) -0.001(2) 0.0028(19) -0.001(3)
C81 0.029(3) 0.036(3) 0.042(3) -0.007(3) 0.008(2) -0.008(2)
C82 0.034(3) 0.048(4) 0.032(3) -0.005(2) 0.011(2) 0.007(3)
C91 0.020(2) 0.046(4) 0.053(3) -0.011(3) -0.002(2) 0.007(2)
C92 0.071(4) 0.039(4) 0.031(3) 0.008(3) 0.008(3) -0.005(3)
N11 0.0182(18) 0.024(2) 0.0220(18) -0.0033(16) 0.0027(14) 0.0020(15)
N12 0.0197(18) 0.023(2) 0.0233(19) -0.0061(16) 0.0005(14) -0.0004(16)
N31 0.0193(18) 0.024(2) 0.0202(17) -0.0004(15) 0.0038(13) 0.0019(15)
N32 0.0224(19) 0.021(2) 0.028(2) 0.0018(16) 0.0029(15) -0.0012(16)
O1 0.0318(17) 0.023(2) 0.0217(16) -0.0028(13) 0.0085(12) 0.0039(14)
O2 0.0280(17) 0.0193(19) 0.0278(16) -0.0012(14) 0.0090(13) 0.0036(14)
O3 0.050(2) 0.019(2) 0.0372(19) -0.0021(16) 0.0116(16) 0.0085(16)
Pt1 0.01702(8) 0.02024(9) 0.01906(8) -0.00138(8) 0.00290(5) 0.00110(8)
O1W 0.062(3) 0.035(3) 0.054(3) -0.015(2) 0.032(2) -0.014(2)
O2W 0.027(2) 0.084(4) 0.060(3) -0.029(3) 0.0128(18) -0.001(2)
O3W 0.060(3) 0.070(4) 0.097(4) 0.015(3) -0.019(3) -0.005(3)

loop_
_atom_type_symbol
_atom_type_description
_atom_type_scat_dispersion_real
_atom_type_scat_dispersion_imag
_atom_type_scat_source
C C 0.0033 0.0016 'International Tables Vol C Tables 4.2.6.8 and 6.1.1.4'
H H 0.0000 0.0000 'International Tables Vol C Tables 4.2.6.8 and 6.1.1.4'
N N 0.0061 0.0033 'International Tables Vol C Tables 4.2.6.8 and 6.1.1.4'
O O 0.0106 0.0060 'International Tables Vol C Tables 4.2.6.8 and 6.1.1.4'
Pt Pt -1.7033 8.3905 'International Tables Vol C Tables 4.2.6.8 and 6.1.1.4'

loop_
_geom_angle_atom_site_label_1
_geom_angle_atom_site_label_2
_geom_angle_atom_site_label_3
_geom_angle
N12 C10 N11 108.2(3)
N12 C10 H101 110.1
N11 C10 H101 110.1
N12 C10 H102 110.1
N11 C10 H102 110.1
H101 C10 H102 108.4
O3 C11 O1 123.7(5)
O3 C11 O2 124.0(4)
O1 C11 O2 112.3(4)
O3 C11 Pt1 176.2(4)
O1 C11 Pt1 56.3(2)
O2 C11 Pt1 56.2(2)
N11 C21 N31 105.1(4)
N11 C21 Pt1 119.5(3)
N31 C21 Pt1 135.2(3)
N12 C22 N32 104.3(4)
N12 C22 Pt1 120.8(3)
N32 C22 Pt1 134.9(3)
C51 C41 N31 108.3(4)
C51 C41 H41 125.9
N31 C41 H41 125.9
C52 C42 N32 108.0(4)
C52 C42 H42 126.0
N32 C42 H42 126.0
C41 C51 N11 105.6(4)
C41 C51 H51 127.2
N11 C51 H51 127.2
C42 C52 N12 106.4(4)
C42 C52 H52 126.8
N12 C52 H52 126.8
C81 C61 N31 108.3(4)
C81 C61 C91 111.3(4)
N31 C61 C91 108.6(4)
C81 C61 C71 112.6(4)
N31 C61 C71 108.4(4)
C91 C61 C71 107.6(4)
N32 C62 C72 110.0(3)
N32 C62 C92 108.8(4)
C72 C62 C92 109.3(4)
N32 C62 C82 107.7(4)
C72 C62 C82 110.9(4)
C92 C62 C82 110.2(4)
C61 C71 H711 109.5
C61 C71 H712 109.5
H711 C71 H712 109.5
C61 C71 H713 109.5
H711 C71 H713 109.5
H712 C71 H713 109.5
C62 C72 H721 109.5
C62 C72 H722 109.5
H721 C72 H722 109.5
C62 C72 H723 109.5
H721 C72 H723 109.5
H722 C72 H723 109.5
C61 C81 H811 109.5
C61 C81 H812 109.5
H811 C81 H812 109.5
C61 C81 H813 109.5
H811 C81 H813 109.5
H812 C81 H813 109.5
C62 C82 H821 109.5
C62 C82 H822 109.5
H821 C82 H822 109.5
C62 C82 H823 109.5
H821 C82 H823 109.5
H822 C82 H823 109.5
C61 C91 H911 109.5
C61 C91 H912 109.5
H911 C91 H912 109.5
C61 C91 H913 109.5
H911 C91 H913 109.5
H912 C91 H913 109.5
C62 C92 H921 109.5
C62 C92 H922 109.5
H921 C92 H922 109.5
C62 C92 H923 109.5
H921 C92 H923 109.5
H922 C92 H923 109.5
C21 N11 C51 111.9(4)
C21 N11 C10 121.9(3)
C51 N11 C10 126.2(4)
C22 N12 C52 111.7(4)
C22 N12 C10 120.4(4)
C52 N12 C10 127.9(4)
C21 N31 C41 109.1(4)
C21 N31 C61 128.5(4)
C41 N31 C61 122.3(3)
C22 N32 C42 109.7(4)
C22 N32 C62 126.0(4)
C42 N32 C62 124.3(4)
C11 O1 Pt1 91.8(3)
C11 O2 Pt1 92.0(3)
C22 Pt1 C21 83.98(17)
C22 Pt1 O2 106.75(15)
C21 Pt1 O2 167.21(16)
C22 Pt1 O1 169.79(14)
C21 Pt1 O1 105.16(15)
O2 Pt1 O1 63.63(12)
C22 Pt1 C11 138.31(17)
C21 Pt1 C11 136.40(17)
O2 Pt1 C11 31.85(14)
O1 Pt1 C11 31.85(13)
H11W O1W H12W 106(4)
H21W O2W H22W 105(5)
H31W O3W H32W 106(6)

loop_
_geom_bond_atom_site_label_1
_geom_bond_atom_site_label_2
_geom_bond_distance
C10 N12 1.452(5)
C10 N11 1.460(5)
C10 H101 0.9900
C10 H102 0.9900
C11 O3 1.236(6)
C11 O1 1.324(5)
C11 O2 1.324(6)
C11 Pt1 2.507(5)
C21 N11 1.344(5)
C21 N31 1.363(5)
C21 Pt1 1.969(4)
C22 N12 1.356(5)
C22 N32 1.369(6)
C22 Pt1 1.959(5)
C41 C51 1.340(6)
C41 N31 1.392(5)
C41 H41 0.9500
C42 C52 1.335(6)
C42 N32 1.386(6)
C42 H42 0.9500
C51 N11 1.382(5)
C51 H51 0.9500
C52 N12 1.375(6)
C52 H52 0.9500
C61 C81 1.487(7)
C61 N31 1.508(6)
C61 C91 1.520(6)
C61 C71 1.563(6)
C62 N32 1.515(6)
C62 C72 1.519(7)
C62 C92 1.521(7)
C62 C82 1.527(7)
C71 H711 0.9800
C71 H712 0.9800
C71 H713 0.9800
C72 H721 0.9800
C72 H722 0.9800
C72 H723 0.9800
C81 H811 0.9800
C81 H812 0.9800
C81 H813 0.9800
C82 H821 0.9800
C82 H822 0.9800
C82 H823 0.9800
C91 H911 0.9800
C91 H912 0.9800
C91 H913 0.9800
C92 H921 0.9800
C92 H922 0.9800
C92 H923 0.9800
O1 Pt1 2.088(3)
O2 Pt1 2.084(3)
O1W H11W 0.88(4)
O1W H12W 0.88(5)
O2W H21W 0.89(5)
O2W H22W 0.89(3)
O3W H31W 0.89(5)
O3W H32W 0.89(6)
